data_7709760
loop_
_publ_author_name
'Jiao, Yushu'
'Sanz, Sergio'
'Izarova, Natalya V.'
'van Leusen, Jan'
'Sarwar, Sidra'
'Dalgarno, Scott'
'Brechin, Euan K.'
'K\"ogerler, Paul'

_publ_section_title
;
 Hybrid lanthanide double-deckers based on calixarene and polyoxometalate
 units
;
_journal_name_full 'Dalton Transactions'
_journal_paper_doi 10.1039/D2DT00769J
_journal_year 2022
_chemical_formula_sum 'C83 H144 Cl2 Dy Mo5 N3 O22'
_chemical_formula_weight 2249.10
_space_group_crystal_system monoclinic
_space_group_IT_number 15
_space_group_name_Hall '-C 2yc'
_space_group_name_H-M_alt 'C 1 2/c 1'
_atom_sites_solution_hydrogens geom
_audit_creation_method SHELXL-2018/3
_audit_update_record
;
2022-01-19 deposited with the CCDC.	2022-03-14 downloaded from the CCDC.
;
_cell_angle_alpha 90
_cell_angle_beta 103.1740(10)
_cell_angle_gamma 90
_cell_formula_units_Z 8
_cell_length_a 67.0340(6)
_cell_length_b 12.53920(10)
_cell_length_c 23.4462(2)
_cell_measurement_reflns_used 45858
_cell_measurement_temperature 100(2)
_cell_measurement_theta_max 28.5220
_cell_measurement_theta_min 3.4440
_cell_volume 19189.1(3)
_computing_cell_refinement 'CrysAlisPro 1.171.39.46 (Rigaku OD, 2018)'
_computing_data_collection 'CrysAlisPro 1.171.39.46 (Rigaku OD, 2018)'
_computing_data_reduction 'CrysAlisPro 1.171.39.46 (Rigaku OD, 2018)'
_computing_structure_refinement 'SHELXL-2018/3 (Sheldrick, 2018)'
_computing_structure_solution 'SHELXT 2018/2 (Sheldrick, 2018)'
_diffrn_ambient_temperature 100(2)
_diffrn_detector_area_resol_mean 10.4623
_diffrn_measured_fraction_theta_full 0.998
_diffrn_measured_fraction_theta_max 0.998
_diffrn_measurement_device_type 'SuperNova, Dual, Cu at home/near, Atlas'
_diffrn_measurement_method '\w scans'
_diffrn_radiation_type MoK\a
_diffrn_radiation_wavelength 0.71073
_diffrn_reflns_av_R_equivalents 0.0764
_diffrn_reflns_av_unetI/netI 0.0353
_diffrn_reflns_Laue_measured_fraction_full 0.998
_diffrn_reflns_Laue_measured_fraction_max 0.998
_diffrn_reflns_limit_h_max 79
_diffrn_reflns_limit_h_min -79
_diffrn_reflns_limit_k_max 14
_diffrn_reflns_limit_k_min -14
_diffrn_reflns_limit_l_max 27
_diffrn_reflns_limit_l_min -27
_diffrn_reflns_number 172457
_diffrn_reflns_point_group_measured_fraction_full 0.998
_diffrn_reflns_point_group_measured_fraction_max 0.998
_diffrn_reflns_theta_full 25.027
_diffrn_reflns_theta_max 25.027
_diffrn_reflns_theta_min 3.207
_diffrn_source 'micro-focus sealed X-ray tube'
_exptl_absorpt_coefficient_mu 1.525
_exptl_absorpt_correction_T_max 0.921
_exptl_absorpt_correction_T_min 0.429
_exptl_absorpt_correction_type analytical
_exptl_absorpt_process_details
;
CrysAlisPro 1.171.39.46 (Rigaku Oxford Diffraction, 2018)
Analytical numeric absorption correction using a multifaceted crystal
model based on expressions derived by R.C. Clark & J.S. Reid.
(Clark, R. C. & Reid, J. S. (1995). Acta Cryst. A51, 887-897)
;
_exptl_crystal_colour brown
_exptl_crystal_density_diffrn 1.557
_exptl_crystal_density_method 'not measured'
_exptl_crystal_description rod
_exptl_crystal_F_000 9192
_exptl_crystal_size_max 0.416
_exptl_crystal_size_mid 0.107
_exptl_crystal_size_min 0.074
_refine_diff_density_max 1.720
_refine_diff_density_min -1.576
_refine_diff_density_rms 0.111
_refine_ls_extinction_method none
_refine_ls_goodness_of_fit_ref 1.084
_refine_ls_hydrogen_treatment constr
_refine_ls_matrix_type full
_refine_ls_number_parameters 1045
_refine_ls_number_reflns 16905
_refine_ls_number_restraints 6
_refine_ls_restrained_S_all 1.084
_refine_ls_R_factor_all 0.0499
_refine_ls_R_factor_gt 0.0388
_refine_ls_shift/su_max 0.005
_refine_ls_shift/su_mean 0.000
_refine_ls_structure_factor_coef Fsqd
_refine_ls_weighting_details 'w=1/[\s^2^(Fo^2^)+(0.0237P)^2^+175.4798P] where P=(Fo^2^+2Fc^2^)/3'
_refine_ls_weighting_scheme calc
_refine_ls_wR_factor_gt 0.0835
_refine_ls_wR_factor_ref 0.0902
_reflns_Friedel_coverage 0.000
_reflns_number_gt 14508
_reflns_number_total 16905
_reflns_threshold_expression 'I > 2\s(I)'
_cod_data_source_file d2dt00769j2.cif
_cod_data_source_block dy_a
_cod_original_sg_symbol_H-M 'C 2/c'
_cod_database_code 7709760
_shelx_shelxl_version_number 2018/3
_shelx_space_group_comment
;
The symmetry employed for this shelxl refinement is uniquely defined
by the following loop, which should always be used as a source of
symmetry information in preference to the above space-group names.
They are only intended as comments.
;
_shelx_estimated_absorpt_t_min 0.570
_shelx_estimated_absorpt_t_max 0.896

loop_
_space_group_symop_operation_xyz
'x, y, z'
'-x, y, -z+1/2'
'x+1/2, y+1/2, z'
'-x+1/2, y+1/2, -z+1/2'
'-x, -y, -z'
'x, -y, z-1/2'
'-x+1/2, -y+1/2, -z'
'x+1/2, -y+1/2, z-1/2'

loop_
_atom_site_label
_atom_site_type_symbol
_atom_site_fract_x
_atom_site_fract_y
_atom_site_fract_z
_atom_site_U_iso_or_equiv
_atom_site_adp_type
_atom_site_occupancy
_atom_site_site_symmetry_order
_atom_site_calc_flag
_atom_site_refinement_flags_posn
_atom_site_refinement_flags_adp
_atom_site_refinement_flags_occupancy
_atom_site_disorder_assembly
_atom_site_disorder_group
Dy1 Dy 0.62703(2) 0.26606(2) 0.58464(2) 0.01532(6) Uani 1 1 d . . . . .
Mo1 Mo 0.71370(2) 0.22641(3) 0.61290(2) 0.02382(10) Uani 1 1 d . . . . .
Mo2 Mo 0.67902(2) 0.41589(3) 0.63285(2) 0.01843(9) Uani 1 1 d . . . . .
Mo3 Mo 0.67778(2) 0.18259(3) 0.69328(2) 0.01978(9) Uani 1 1 d . . . . .
Mo4 Mo 0.67119(2) 0.07161(3) 0.56610(2) 0.02029(9) Uani 1 1 d . . . . .
Mo5 Mo 0.67224(2) 0.30250(3) 0.50626(2) 0.01892(9) Uani 1 1 d . . . . .
O1C O 0.68153(4) 0.2389(2) 0.60138(13) 0.0186(7) Uani 1 1 d . . . . .
N1N N 0.74063(6) 0.2187(3) 0.62366(18) 0.0283(9) Uani 1 1 d . . . . .
O1N O 0.75899(5) 0.2142(3) 0.63159(17) 0.0417(10) Uani 1 1 d . . . . .
O12 O 0.71212(5) 0.3782(3) 0.63988(14) 0.0236(7) Uani 1 1 d . . . . .
O13 O 0.71128(5) 0.1784(3) 0.69225(14) 0.0257(7) Uani 1 1 d . . . . .
O14 O 0.70605(5) 0.0805(2) 0.58201(14) 0.0258(7) Uani 1 1 d . . . . .
O15 O 0.70682(5) 0.2803(3) 0.53030(14) 0.0257(7) Uani 1 1 d . . . . .
C12M C 0.72777(9) 0.4365(5) 0.6758(3) 0.0552(19) Uani 1 1 d . . . . .
H12A H 0.722779 0.508128 0.681879 0.083 Uiso 1 1 calc R U . . .
H12B H 0.732121 0.400390 0.713704 0.083 Uiso 1 1 calc R U . . .
H12C H 0.739415 0.441956 0.657200 0.083 Uiso 1 1 calc R U . . .
C13M C 0.72668(9) 0.1490(7) 0.7404(3) 0.066(2) Uani 1 1 d . . . . .
H13A H 0.720525 0.129326 0.773077 0.099 Uiso 1 1 calc R U . . .
H13B H 0.734246 0.087929 0.729963 0.099 Uiso 1 1 calc R U . . .
H13C H 0.736085 0.209008 0.752127 0.099 Uiso 1 1 calc R U . . .
C14M C 0.71830(10) 0.0097(5) 0.5615(4) 0.069(2) Uani 1 1 d . . . . .
H14A H 0.710622 -0.055999 0.549068 0.103 Uiso 1 1 calc R U . . .
H14B H 0.722690 0.041160 0.528119 0.103 Uiso 1 1 calc R U . . .
H14C H 0.730355 -0.006700 0.592681 0.103 Uiso 1 1 calc R U . . .
C15M C 0.72007(8) 0.3456(5) 0.5056(2) 0.0380(13) Uani 1 1 d . . . . .
H15A H 0.713488 0.361936 0.464788 0.057 Uiso 1 1 calc R U . . .
H15B H 0.722885 0.412057 0.527973 0.057 Uiso 1 1 calc R U . . .
H15C H 0.732965 0.307656 0.507083 0.057 Uiso 1 1 calc R U . . .
O2T O 0.68469(5) 0.5419(3) 0.65863(15) 0.0286(8) Uani 1 1 d . . . . .
O3T O 0.68307(5) 0.1363(3) 0.76352(14) 0.0303(8) Uani 1 1 d . . . . .
O4T O 0.67176(5) -0.0560(3) 0.54147(15) 0.0290(8) Uani 1 1 d . . . . .
O5T O 0.67343(5) 0.3471(3) 0.43865(14) 0.0272(8) Uani 1 1 d . . . . .
O23 O 0.68404(5) 0.3319(2) 0.70255(13) 0.0221(7) Uani 1 1 d . . . . .
O25 O 0.68031(5) 0.4274(2) 0.55216(13) 0.0223(7) Uani 1 1 d . . . . .
O34 O 0.67863(5) 0.0541(2) 0.64926(14) 0.0216(7) Uani 1 1 d . . . . .
O45 O 0.67381(5) 0.1517(2) 0.49782(13) 0.0213(7) Uani 1 1 d . . . . .
O5 O 0.65243(5) 0.4046(2) 0.61773(12) 0.0184(6) Uani 1 1 d . . . . .
O6 O 0.65148(5) 0.2004(2) 0.67222(12) 0.0192(7) Uani 1 1 d . . . . .
O7 O 0.64571(5) 0.1039(2) 0.56186(13) 0.0208(7) Uani 1 1 d . . . . .
O8 O 0.64650(5) 0.3069(2) 0.50937(12) 0.0190(7) Uani 1 1 d . . . . .
O1 O 0.62108(4) 0.3595(2) 0.67647(12) 0.0164(6) Uani 1 1 d . . . . .
O2 O 0.60585(4) 0.1638(2) 0.61192(12) 0.0180(6) Uani 1 1 d . . . . .
O3 O 0.60709(4) 0.1775(2) 0.49192(12) 0.0168(6) Uani 1 1 d . . . . .
O4 O 0.60656(4) 0.3913(2) 0.54749(12) 0.0173(6) Uani 1 1 d . . . . .
C1L C 0.63617(7) 0.3996(4) 0.72517(18) 0.0209(10) Uani 1 1 d . . . . .
H1MA H 0.649832 0.391342 0.717310 0.031 Uiso 1 1 calc R U . . .
H1MB H 0.633547 0.475281 0.730952 0.031 Uiso 1 1 calc R U . . .
H1MC H 0.635455 0.359626 0.760563 0.031 Uiso 1 1 calc R U . . .
C3L C 0.61563(7) 0.1351(3) 0.44589(19) 0.0192(9) Uani 1 1 d . . . . .
H3MA H 0.630579 0.142256 0.456604 0.029 Uiso 1 1 calc R U . . .
H3MB H 0.611969 0.059575 0.440041 0.029 Uiso 1 1 calc R U . . .
H3MC H 0.610183 0.174465 0.409574 0.029 Uiso 1 1 calc R U . . .
C12C C 0.60510(7) 0.1857(3) 0.73157(18) 0.0183(9) Uani 1 1 d . . . . .
H12G H 0.619253 0.193478 0.726187 0.022 Uiso 1 1 calc R U . . .
H12H H 0.605889 0.168508 0.773238 0.022 Uiso 1 1 calc R U . . .
C23C C 0.58838(7) -0.0046(3) 0.53676(17) 0.0159(9) Uani 1 1 d . . . . .
H23D H 0.603120 0.002525 0.537123 0.019 Uiso 1 1 calc R U . . .
H23E H 0.584008 -0.076979 0.522183 0.019 Uiso 1 1 calc R U . . .
C34C C 0.58299(7) 0.3545(3) 0.43244(18) 0.0166(9) Uani 1 1 d . . . . .
H34A H 0.577464 0.374482 0.390996 0.020 Uiso 1 1 calc R U . . .
H34B H 0.598061 0.348108 0.438788 0.020 Uiso 1 1 calc R U . . .
C41C C 0.59711(7) 0.5428(3) 0.62819(17) 0.0177(9) Uani 1 1 d . . . . .
H41D H 0.595408 0.615470 0.642936 0.021 Uiso 1 1 calc R U . . .
H41E H 0.611840 0.531581 0.629770 0.021 Uiso 1 1 calc R U . . .
C11 C 0.60132(6) 0.3701(3) 0.68626(17) 0.0157(9) Uani 1 1 d . . . . .
C12 C 0.59364(7) 0.2898(3) 0.71615(17) 0.0163(9) Uani 1 1 d . . . . .
C13 C 0.57461(7) 0.3053(3) 0.72919(18) 0.0182(9) Uani 1 1 d . . . . .
H10G H 0.569274 0.250735 0.749572 0.022 Uiso 1 1 calc R U . . .
C14 C 0.56309(7) 0.3971(3) 0.71370(18) 0.0175(9) Uani 1 1 d . . . . .
C15 C 0.57101(7) 0.4729(4) 0.68117(18) 0.0183(9) Uani 1 1 d . . . . .
H10H H 0.563179 0.535153 0.668475 0.022 Uiso 1 1 calc R U . . .
C16 C 0.58981(7) 0.4612(3) 0.66662(17) 0.0157(9) Uani 1 1 d . . . . .
C17 C 0.54300(7) 0.4172(4) 0.73250(19) 0.0215(10) Uani 1 1 d . . . . .
C18 C 0.54747(7) 0.4990(4) 0.7828(2) 0.0260(11) Uani 1 1 d . . . . .
H10A H 0.534860 0.513662 0.795842 0.039 Uiso 1 1 calc R U . . .
H10B H 0.557847 0.470128 0.815503 0.039 Uiso 1 1 calc R U . . .
H10C H 0.552549 0.565220 0.768982 0.039 Uiso 1 1 calc R U . . .
C19 C 0.53422(8) 0.3162(4) 0.7543(2) 0.0293(11) Uani 1 1 d . . . . .
H10D H 0.521417 0.333654 0.765679 0.044 Uiso 1 1 calc R U . . .
H10E H 0.531511 0.262899 0.722887 0.044 Uiso 1 1 calc R U . . .
H10F H 0.544109 0.287510 0.788154 0.044 Uiso 1 1 calc R U . . .
C110 C 0.52662(7) 0.4644(4) 0.6820(2) 0.0285(11) Uani 1 1 d . . . . .
H11A H 0.513955 0.476414 0.695279 0.043 Uiso 1 1 calc R U . . .
H11B H 0.531517 0.532237 0.669609 0.043 Uiso 1 1 calc R U . . .
H11C H 0.523937 0.414465 0.648972 0.043 Uiso 1 1 calc R U . . .
C21 C 0.59546(6) 0.0913(3) 0.63402(18) 0.0159(9) Uani 1 1 d . . . . .
C22 C 0.58570(6) 0.0058(3) 0.59939(18) 0.0173(9) Uani 1 1 d . . . . .
C23 C 0.57473(7) -0.0684(3) 0.62379(18) 0.0172(9) Uani 1 1 d . . . . .
H20G H 0.568047 -0.124816 0.599835 0.021 Uiso 1 1 calc R U . . .
C24 C 0.57310(7) -0.0636(3) 0.68197(19) 0.0181(9) Uani 1 1 d . . . . .
C25 C 0.58339(7) 0.0198(3) 0.71575(18) 0.0163(9) Uani 1 1 d . . . . .
H20H H 0.582752 0.024468 0.755735 0.020 Uiso 1 1 calc R U . . .
C26 C 0.59450(7) 0.0960(3) 0.69348(18) 0.0162(9) Uani 1 1 d . . . . .
C27 C 0.56075(7) -0.1425(4) 0.71007(19) 0.0238(10) Uani 1 1 d . . . . .
C28 C 0.55008(8) -0.2267(4) 0.6672(2) 0.0276(11) Uani 1 1 d . . . . .
H20A H 0.560321 -0.266979 0.652177 0.041 Uiso 1 1 calc R U . . .
H20B H 0.542479 -0.275303 0.687154 0.041 Uiso 1 1 calc R U . . .
H20C H 0.540562 -0.191954 0.634491 0.041 Uiso 1 1 calc R U . . .
C29 C 0.54421(10) -0.0818(5) 0.7322(3) 0.0484(17) Uani 1 1 d . . . . .
H20D H 0.550647 -0.026775 0.760046 0.073 Uiso 1 1 calc R U . . .
H20E H 0.534740 -0.048226 0.699023 0.073 Uiso 1 1 calc R U . . .
H20F H 0.536657 -0.131575 0.751686 0.073 Uiso 1 1 calc R U . . .
C210 C 0.57505(10) -0.1990(5) 0.7613(3) 0.058(2) Uani 1 1 d . . . . .
H21A H 0.582074 -0.145840 0.789495 0.086 Uiso 1 1 calc R U . . .
H21B H 0.567031 -0.246607 0.780595 0.086 Uiso 1 1 calc R U . . .
H21C H 0.585198 -0.240701 0.746704 0.086 Uiso 1 1 calc R U . . .
C31 C 0.58553(7) 0.1685(3) 0.47795(17) 0.0172(9) Uani 1 1 d . . . . .
C32 C 0.57408(7) 0.2479(3) 0.44464(17) 0.0141(9) Uani 1 1 d . . . . .
C33 C 0.55319(7) 0.2296(3) 0.42277(17) 0.0158(9) Uani 1 1 d . . . . .
H30H H 0.545246 0.283120 0.399352 0.019 Uiso 1 1 calc R U . . .
C34 C 0.54354(7) 0.1366(3) 0.43379(18) 0.0171(9) Uani 1 1 d . . . . .
C35 C 0.55559(7) 0.0626(3) 0.47185(18) 0.0169(9) Uani 1 1 d . . . . .
H30G H 0.549190 0.000473 0.482531 0.020 Uiso 1 1 calc R U . . .
C36 C 0.57647(7) 0.0768(3) 0.49448(17) 0.0154(9) Uani 1 1 d . . . . .
C37 C 0.52108(7) 0.1123(4) 0.40571(19) 0.0212(10) Uani 1 1 d . . . . .
C38 C 0.50919(7) 0.0916(4) 0.4534(2) 0.0296(11) Uani 1 1 d . . . . .
H30A H 0.494834 0.076113 0.434942 0.044 Uiso 1 1 calc R U . . .
H30B H 0.515221 0.030490 0.477256 0.044 Uiso 1 1 calc R U . . .
H30C H 0.509917 0.154811 0.478302 0.044 Uiso 1 1 calc R U . . .
C39 C 0.51990(8) 0.0121(4) 0.3669(2) 0.0298(11) Uani 1 1 d . . . . .
H30D H 0.505534 -0.003735 0.348857 0.045 Uiso 1 1 calc R U . . .
H30E H 0.527396 0.024862 0.336253 0.045 Uiso 1 1 calc R U . . .
H30F H 0.526019 -0.048539 0.391061 0.045 Uiso 1 1 calc R U . . .
C310 C 0.51075(8) 0.2048(4) 0.3673(2) 0.0320(12) Uani 1 1 d . . . . .
H31A H 0.496430 0.186448 0.350096 0.048 Uiso 1 1 calc R U . . .
H31B H 0.511278 0.269166 0.391287 0.048 Uiso 1 1 calc R U . . .
H31C H 0.517935 0.217832 0.335945 0.048 Uiso 1 1 calc R U . . .
C41 C 0.59026(7) 0.4529(3) 0.52854(18) 0.0169(9) Uani 1 1 d . . . . .
C42 C 0.58497(6) 0.5330(3) 0.56549(18) 0.0153(9) Uani 1 1 d . . . . .
C43 C 0.56773(7) 0.5944(3) 0.54531(18) 0.0181(9) Uani 1 1 d . . . . .
H40G H 0.564518 0.648139 0.570328 0.022 Uiso 1 1 calc R U . . .
C44 C 0.55471(7) 0.5815(3) 0.48987(19) 0.0170(9) Uani 1 1 d . . . . .
C45 C 0.56043(7) 0.5037(3) 0.45429(18) 0.0170(9) Uani 1 1 d . . . . .
H40H H 0.552031 0.492849 0.416233 0.020 Uiso 1 1 calc R U . . .
C46 C 0.57786(6) 0.4414(3) 0.47201(18) 0.0152(9) Uani 1 1 d . . . . .
C47 C 0.53465(7) 0.6456(4) 0.47366(19) 0.0215(10) Uani 1 1 d . . . . .
C48 C 0.53890(7) 0.7655(4) 0.4796(2) 0.0241(10) Uani 1 1 d . . . . .
H40A H 0.546532 0.781446 0.519557 0.036 Uiso 1 1 calc R U . . .
H40B H 0.546991 0.787348 0.451685 0.036 Uiso 1 1 calc R U . . .
H40C H 0.525882 0.804470 0.471422 0.036 Uiso 1 1 calc R U . . .
C49 C 0.52279(8) 0.6237(4) 0.4112(2) 0.0347(13) Uani 1 1 d . . . . .
H40D H 0.519898 0.547243 0.406358 0.052 Uiso 1 1 calc R U . . .
H40E H 0.509868 0.663512 0.403382 0.052 Uiso 1 1 calc R U . . .
H40F H 0.530978 0.646389 0.383645 0.052 Uiso 1 1 calc R U . . .
C410 C 0.52114(8) 0.6151(4) 0.5160(2) 0.0320(12) Uani 1 1 d . . . . .
H41A H 0.528619 0.628873 0.556369 0.048 Uiso 1 1 calc R U . . .
H41B H 0.508570 0.657844 0.507197 0.048 Uiso 1 1 calc R U . . .
H41C H 0.517626 0.539281 0.511437 0.048 Uiso 1 1 calc R U . . .
N1 N 0.63507(6) 0.6704(3) 0.47690(15) 0.0192(8) Uani 1 1 d . . . . .
C111 C 0.63369(8) 0.5548(4) 0.4577(2) 0.0309(12) Uani 1 1 d . . . . .
H11K H 0.619552 0.529173 0.455416 0.037 Uiso 1 1 calc R U . . .
H11L H 0.642990 0.511981 0.488045 0.037 Uiso 1 1 calc R U . . .
C112 C 0.63912(10) 0.5347(5) 0.3987(3) 0.0482(16) Uani 1 1 d . . . . .
H11I H 0.635979 0.600112 0.374742 0.058 Uiso 1 1 calc R U . . .
H11J H 0.654077 0.522565 0.405846 0.058 Uiso 1 1 calc R U . . .
C113 C 0.62845(9) 0.4428(5) 0.3637(3) 0.0464(15) Uani 1 1 d . . . . .
H11G H 0.636411 0.420614 0.334988 0.056 Uiso 1 1 calc R U . . .
H11H H 0.628116 0.381862 0.390339 0.056 Uiso 1 1 calc R U . . .
C114 C 0.60774(10) 0.4678(6) 0.3329(3) 0.065(2) Uani 1 1 d . . . . .
H11D H 0.601543 0.405016 0.310832 0.098 Uiso 1 1 calc R U . . .
H11E H 0.599667 0.488185 0.361118 0.098 Uiso 1 1 calc R U . . .
H11F H 0.607966 0.526958 0.305738 0.098 Uiso 1 1 calc R U . . .
C121 C 0.65511(7) 0.7200(4) 0.4704(2) 0.0222(10) Uani 1 1 d . . . . .
H12M H 0.655375 0.719343 0.428341 0.027 Uiso 1 1 calc R U . . .
H12N H 0.655289 0.795539 0.482792 0.027 Uiso 1 1 calc R U . . .
C122 C 0.67446(8) 0.6670(4) 0.5044(2) 0.0294(11) Uani 1 1 d . . . . .
H12K H 0.674106 0.589880 0.495236 0.035 Uiso 1 1 calc R U . . .
H12L H 0.675464 0.675203 0.546977 0.035 Uiso 1 1 calc R U . . .
C123 C 0.69299(8) 0.7185(4) 0.4880(2) 0.0313(12) Uani 1 1 d . . . . .
H12I H 0.691677 0.710713 0.445258 0.038 Uiso 1 1 calc R U . . .
H12J H 0.693055 0.795637 0.496903 0.038 Uiso 1 1 calc R U . . .
C124 C 0.71319(8) 0.6703(5) 0.5199(3) 0.0450(15) Uani 1 1 d . . . . .
H12D H 0.724473 0.706466 0.507603 0.068 Uiso 1 1 calc R U . . .
H12E H 0.714764 0.679217 0.562234 0.068 Uiso 1 1 calc R U . . .
H12F H 0.713385 0.594238 0.510555 0.068 Uiso 1 1 calc R U . . .
C131 C 0.63337(7) 0.6741(4) 0.54060(19) 0.0241(10) Uani 1 1 d . . . . .
H13K H 0.619954 0.643914 0.543155 0.029 Uiso 1 1 calc R U . . .
H13L H 0.644168 0.627933 0.564104 0.029 Uiso 1 1 calc R U . . .
C132 C 0.63537(8) 0.7848(4) 0.5674(2) 0.0303(12) Uani 1 1 d . . . . .
H13I H 0.649693 0.809545 0.572485 0.036 Uiso 1 1 calc R U . . .
H13J H 0.626453 0.834667 0.540230 0.036 Uiso 1 1 calc R U . . .
C133 C 0.62960(9) 0.7877(5) 0.6256(2) 0.0440(15) Uani 1 1 d . . . . .
H13G H 0.638159 0.736138 0.652500 0.053 Uiso 1 1 calc R U . . .
H13H H 0.615096 0.765940 0.620425 0.053 Uiso 1 1 calc R U . . .
C134 C 0.63249(9) 0.8987(5) 0.6526(2) 0.0457(16) Uani 1 1 d . . . . .
H13D H 0.628608 0.897995 0.690470 0.069 Uiso 1 1 calc R U . . .
H13E H 0.646888 0.919872 0.658423 0.069 Uiso 1 1 calc R U . . .
H13F H 0.623844 0.949649 0.626376 0.069 Uiso 1 1 calc R U . . .
C141 C 0.61822(7) 0.7356(4) 0.43838(19) 0.0204(10) Uani 1 1 d . . . . .
H14K H 0.618754 0.723415 0.397026 0.025 Uiso 1 1 calc R U . . .
H14L H 0.621188 0.811997 0.446983 0.025 Uiso 1 1 calc R U . . .
C142 C 0.59642(7) 0.7129(4) 0.44456(19) 0.0213(10) Uani 1 1 d . . . . .
H14I H 0.594870 0.635742 0.451406 0.026 Uiso 1 1 calc R U . . .
H14J H 0.593775 0.752238 0.478693 0.026 Uiso 1 1 calc R U . . .
C143 C 0.58094(7) 0.7469(4) 0.38926(19) 0.0222(10) Uani 1 1 d . . . . .
H14G H 0.584107 0.708987 0.355364 0.027 Uiso 1 1 calc R U . . .
H14H H 0.567116 0.724227 0.392651 0.027 Uiso 1 1 calc R U . . .
C144 C 0.58049(8) 0.8658(4) 0.3770(2) 0.0283(11) Uani 1 1 d . . . . .
H14D H 0.570208 0.880921 0.340960 0.042 Uiso 1 1 calc R U . . .
H14E H 0.576975 0.904254 0.409776 0.042 Uiso 1 1 calc R U . . .
H14F H 0.593996 0.888987 0.372423 0.042 Uiso 1 1 calc R U . . .
N2 N 0.81492(6) 0.3160(3) 0.68835(16) 0.0216(8) Uani 1 1 d . . . . .
C211 C 0.82129(7) 0.1998(4) 0.6903(2) 0.0240(10) Uani 1 1 d . . . . .
H21K H 0.829742 0.188921 0.661230 0.029 Uiso 1 1 calc R U . . .
H21L H 0.830100 0.184925 0.729465 0.029 Uiso 1 1 calc R U . . .
C212 C 0.80408(8) 0.1186(4) 0.6784(2) 0.0285(11) Uani 1 1 d . . . . .
H21I H 0.795221 0.130996 0.639005 0.034 Uiso 1 1 calc R U . . .
H21J H 0.795583 0.126968 0.707578 0.034 Uiso 1 1 calc R U . . .
C213 C 0.81278(8) 0.0061(4) 0.6818(2) 0.0323(12) Uani 1 1 d . . . . .
H21G H 0.820553 -0.008064 0.722348 0.039 Uiso 1 1 calc R U . . .
H21H H 0.822417 0.000600 0.655645 0.039 Uiso 1 1 calc R U . . .
C214 C 0.79606(10) -0.0778(4) 0.6643(2) 0.0445(15) Uani 1 1 d . . . . .
H21D H 0.802298 -0.148819 0.667118 0.067 Uiso 1 1 calc R U . . .
H21E H 0.786635 -0.073546 0.690633 0.067 Uiso 1 1 calc R U . . .
H21F H 0.788499 -0.064884 0.623948 0.067 Uiso 1 1 calc R U . . .
C221 C 0.80292(8) 0.3426(4) 0.62641(19) 0.0265(11) Uani 1 1 d . . . . .
H22H H 0.811238 0.320990 0.598458 0.032 Uiso 1 1 calc R U . . .
H22I H 0.790258 0.299090 0.617765 0.032 Uiso 1 1 calc R U . . .
C222 C 0.79700(10) 0.4591(4) 0.6155(3) 0.0437(15) Uani 1 1 d . . . . .
H22F H 0.803457 0.499979 0.651047 0.052 Uiso 1 1 calc R U . . .
H22G H 0.803022 0.485105 0.583253 0.052 Uiso 1 1 calc R U . . .
C223 C 0.77593(12) 0.4836(6) 0.6013(5) 0.092(3) Uani 1 1 d . . . . .
H22D H 0.770108 0.463680 0.634991 0.110 Uiso 1 1 calc R U . . .
H22E H 0.769223 0.438349 0.567781 0.110 Uiso 1 1 calc R U . . .
C224 C 0.77034(13) 0.5993(7) 0.5856(4) 0.078(2) Uani 1 1 d . U . . .
H22A H 0.755409 0.607343 0.576567 0.118 Uiso 1 1 calc R U . . .
H22B H 0.776454 0.645251 0.618840 0.118 Uiso 1 1 calc R U . . .
H22C H 0.775565 0.619840 0.551418 0.118 Uiso 1 1 calc R U . . .
C231 C 0.80140(8) 0.3383(4) 0.7307(2) 0.0278(11) Uani 1 1 d . . . . .
H23J H 0.799205 0.416337 0.731753 0.033 Uiso 1 1 calc R U . . .
H23K H 0.787880 0.304945 0.715081 0.033 Uiso 1 1 calc R U . . .
C232 C 0.80927(9) 0.3001(5) 0.7928(2) 0.0397(14) Uani 1 1 d . . . . .
H23H H 0.822931 0.331559 0.808922 0.048 Uiso 1 1 calc R U . . .
H23I H 0.810797 0.221558 0.792857 0.048 Uiso 1 1 calc R U . . .
C233 C 0.79478(10) 0.3310(6) 0.8312(2) 0.0496(17) Uani 1 1 d . . . . .
H23F H 0.801170 0.311763 0.872271 0.060 Uiso 1 1 calc R U . . .
H23G H 0.792891 0.409286 0.829500 0.060 Uiso 1 1 calc R U . . .
C234 C 0.77409(9) 0.2783(5) 0.8140(3) 0.0503(17) Uani 1 1 d . . . . .
H23A H 0.765569 0.301684 0.840476 0.075 Uiso 1 1 calc R U . . .
H23B H 0.767478 0.298340 0.773696 0.075 Uiso 1 1 calc R U . . .
H23C H 0.775766 0.200708 0.816515 0.075 Uiso 1 1 calc R U . . .
C241 C 0.83411(7) 0.3842(4) 0.7047(2) 0.0263(11) Uani 1 1 d . . . . .
H24H H 0.829858 0.459757 0.705090 0.032 Uiso 1 1 calc R U . . .
H24I H 0.841381 0.365482 0.745101 0.032 Uiso 1 1 calc R U . . .
C242 C 0.84919(8) 0.3751(4) 0.6655(2) 0.0336(12) Uani 1 1 d . . . . .
H24F H 0.841612 0.371280 0.624038 0.040 Uiso 1 1 calc R U . . .
H24G H 0.857272 0.308710 0.674913 0.040 Uiso 1 1 calc R U . . .
C243 C 0.86365(8) 0.4714(4) 0.6742(2) 0.0316(12) Uani 1 1 d . . . . .
H24D H 0.868662 0.484937 0.716609 0.038 Uiso 1 1 calc R U . . .
H24E H 0.875661 0.454684 0.657786 0.038 Uiso 1 1 calc R U . . .
C244 C 0.85334(9) 0.5711(5) 0.6450(2) 0.0428(15) Uani 1 1 d . . . . .
H24A H 0.863141 0.630316 0.651688 0.064 Uiso 1 1 calc R U . . .
H24B H 0.848610 0.558619 0.602821 0.064 Uiso 1 1 calc R U . . .
H24C H 0.841611 0.588872 0.661643 0.064 Uiso 1 1 calc R U . . .
C1 C 0.55070(10) 0.2353(5) 0.5846(2) 0.0522(18) Uani 1 1 d . . . . .
H1A H 0.561623 0.261522 0.617463 0.063 Uiso 1 1 calc R U . . .
H1B H 0.557282 0.193614 0.558111 0.063 Uiso 1 1 calc R U . . .
Cl12 Cl 0.53805(2) 0.34312(11) 0.54687(6) 0.0416(3) Uani 1 1 d . . . . .
Cl11 Cl 0.53415(4) 0.15176(14) 0.61241(7) 0.0793(7) Uani 1 1 d . . . . .

loop_
_atom_site_aniso_label
_atom_site_aniso_U_11
_atom_site_aniso_U_22
_atom_site_aniso_U_33
_atom_site_aniso_U_23
_atom_site_aniso_U_13
_atom_site_aniso_U_12
Dy1 0.01601(11) 0.01577(11) 0.01429(10) 0.00007(8) 0.00366(8) -0.00077(8)
Mo1 0.0162(2) 0.0234(2) 0.0307(2) -0.00415(17) 0.00276(17) 0.00034(17)
Mo2 0.0188(2) 0.0150(2) 0.0219(2) -0.00252(15) 0.00543(16) -0.00340(15)
Mo3 0.0199(2) 0.0187(2) 0.0187(2) 0.00250(15) 0.00010(16) -0.00053(16)
Mo4 0.0191(2) 0.0150(2) 0.0253(2) -0.00290(15) 0.00194(16) 0.00077(16)
Mo5 0.0186(2) 0.0212(2) 0.01821(19) 0.00038(15) 0.00685(16) 0.00056(16)
O1C 0.0172(16) 0.0173(16) 0.0210(16) 0.0000(12) 0.0036(13) -0.0003(12)
N1N 0.015(2) 0.032(2) 0.036(2) -0.0033(19) 0.0037(17) 0.0000(17)
O1N 0.018(2) 0.055(3) 0.053(2) 0.001(2) 0.0082(17) 0.0007(17)
O12 0.0168(16) 0.0238(18) 0.0300(18) -0.0049(14) 0.0051(14) -0.0050(13)
O13 0.0186(17) 0.0279(19) 0.0273(18) 0.0001(14) -0.0017(14) 0.0011(14)
O14 0.0230(18) 0.0185(17) 0.0342(19) -0.0060(14) 0.0031(14) 0.0030(14)
O15 0.0199(17) 0.0281(19) 0.0311(18) -0.0029(14) 0.0103(14) -0.0008(14)
C12M 0.023(3) 0.043(4) 0.090(5) -0.025(3) -0.006(3) -0.006(3)
C13M 0.021(3) 0.119(7) 0.053(4) 0.040(4) -0.005(3) 0.005(4)
C14M 0.049(4) 0.038(4) 0.133(7) -0.030(4) 0.052(4) -0.004(3)
C15M 0.026(3) 0.053(4) 0.037(3) -0.003(3) 0.013(2) -0.009(3)
O2T 0.0284(19) 0.0228(18) 0.0351(19) -0.0065(15) 0.0080(15) -0.0068(15)
O3T 0.0279(19) 0.033(2) 0.0271(18) 0.0079(15) 0.0010(15) 0.0001(15)
O4T 0.0254(18) 0.0219(18) 0.039(2) -0.0077(15) 0.0055(15) 0.0000(14)
O5T 0.0255(18) 0.033(2) 0.0260(18) 0.0048(15) 0.0120(14) 0.0031(15)
O23 0.0246(17) 0.0216(17) 0.0189(16) -0.0021(13) 0.0028(13) -0.0042(14)
O25 0.0262(18) 0.0196(17) 0.0232(17) 0.0002(13) 0.0096(14) -0.0028(14)
O34 0.0160(16) 0.0144(16) 0.0312(18) 0.0020(13) -0.0015(13) 0.0001(13)
O45 0.0173(16) 0.0202(17) 0.0254(17) -0.0044(13) 0.0025(13) 0.0020(13)
O5 0.0221(17) 0.0166(16) 0.0172(15) 0.0001(12) 0.0061(13) -0.0019(13)
O6 0.0193(16) 0.0188(16) 0.0174(15) 0.0001(12) 0.0002(13) -0.0002(13)
O7 0.0214(17) 0.0176(16) 0.0226(16) -0.0005(13) 0.0032(13) 0.0012(13)
O8 0.0210(17) 0.0193(16) 0.0163(15) 0.0004(12) 0.0038(13) 0.0020(13)
O1 0.0155(15) 0.0208(16) 0.0118(14) -0.0023(12) 0.0007(12) -0.0014(12)
O2 0.0194(16) 0.0193(16) 0.0159(15) -0.0019(12) 0.0052(12) -0.0030(13)
O3 0.0159(16) 0.0209(17) 0.0139(15) -0.0033(12) 0.0039(12) -0.0021(12)
O4 0.0185(16) 0.0187(16) 0.0143(15) -0.0007(12) 0.0029(12) 0.0011(13)
C1L 0.018(2) 0.028(3) 0.017(2) 0.0016(19) 0.0026(18) -0.0024(19)
C3L 0.022(2) 0.018(2) 0.021(2) 0.0040(18) 0.0128(19) 0.0064(19)
C12C 0.020(2) 0.022(2) 0.013(2) -0.0012(17) 0.0022(18) -0.0015(19)
C23C 0.019(2) 0.015(2) 0.014(2) -0.0013(17) 0.0047(17) 0.0028(18)
C34C 0.021(2) 0.018(2) 0.011(2) 0.0021(17) 0.0044(17) -0.0014(18)
C41C 0.021(2) 0.019(2) 0.012(2) -0.0023(17) 0.0008(17) -0.0011(18)
C11 0.014(2) 0.021(2) 0.010(2) -0.0046(17) -0.0001(16) -0.0010(18)
C12 0.024(2) 0.016(2) 0.009(2) -0.0037(16) 0.0037(17) -0.0028(18)
C13 0.024(2) 0.018(2) 0.013(2) -0.0001(17) 0.0034(18) -0.0047(19)
C14 0.021(2) 0.019(2) 0.013(2) -0.0043(17) 0.0048(18) -0.0044(18)
C15 0.023(2) 0.018(2) 0.012(2) -0.0017(17) 0.0013(18) -0.0008(19)
C16 0.022(2) 0.014(2) 0.011(2) -0.0027(16) 0.0036(17) -0.0014(18)
C17 0.023(2) 0.025(3) 0.018(2) -0.0006(18) 0.0067(19) 0.001(2)
C18 0.025(3) 0.031(3) 0.024(2) -0.003(2) 0.011(2) 0.001(2)
C19 0.026(3) 0.034(3) 0.030(3) 0.002(2) 0.012(2) -0.003(2)
C110 0.024(3) 0.039(3) 0.024(3) 0.001(2) 0.006(2) 0.002(2)
C21 0.014(2) 0.015(2) 0.019(2) 0.0031(17) 0.0039(17) 0.0014(17)
C22 0.017(2) 0.019(2) 0.016(2) 0.0026(17) 0.0038(17) 0.0028(18)
C23 0.018(2) 0.014(2) 0.018(2) 0.0024(17) 0.0010(18) 0.0033(18)
C24 0.020(2) 0.017(2) 0.018(2) 0.0022(17) 0.0063(18) 0.0019(18)
C25 0.022(2) 0.018(2) 0.011(2) 0.0035(16) 0.0066(17) 0.0042(18)
C26 0.018(2) 0.014(2) 0.015(2) -0.0018(17) 0.0024(17) 0.0030(17)
C27 0.032(3) 0.025(3) 0.015(2) 0.0014(19) 0.006(2) -0.008(2)
C28 0.038(3) 0.023(3) 0.025(3) -0.003(2) 0.013(2) -0.008(2)
C29 0.064(4) 0.038(3) 0.058(4) -0.027(3) 0.045(3) -0.027(3)
C210 0.068(5) 0.051(4) 0.042(4) 0.030(3) -0.014(3) -0.031(3)
C31 0.022(2) 0.020(2) 0.010(2) -0.0045(17) 0.0034(17) -0.0017(18)
C32 0.021(2) 0.015(2) 0.0074(19) -0.0010(16) 0.0070(17) 0.0011(18)
C33 0.018(2) 0.018(2) 0.012(2) 0.0018(16) 0.0026(17) 0.0022(18)
C34 0.020(2) 0.018(2) 0.014(2) -0.0030(17) 0.0035(17) -0.0014(18)
C35 0.021(2) 0.015(2) 0.017(2) -0.0013(17) 0.0080(18) -0.0034(18)
C36 0.022(2) 0.014(2) 0.011(2) -0.0048(16) 0.0039(17) -0.0008(18)
C37 0.015(2) 0.028(3) 0.020(2) 0.0038(19) 0.0021(18) -0.0017(19)
C38 0.021(3) 0.040(3) 0.029(3) 0.001(2) 0.008(2) 0.000(2)
C39 0.026(3) 0.037(3) 0.024(3) -0.003(2) -0.001(2) -0.009(2)
C310 0.020(3) 0.032(3) 0.040(3) 0.010(2) 0.000(2) 0.000(2)
C41 0.017(2) 0.015(2) 0.019(2) 0.0020(17) 0.0053(18) -0.0005(18)
C42 0.017(2) 0.015(2) 0.013(2) 0.0024(16) 0.0034(17) -0.0029(17)
C43 0.024(2) 0.013(2) 0.018(2) -0.0001(17) 0.0070(18) 0.0006(18)
C44 0.019(2) 0.014(2) 0.020(2) 0.0002(17) 0.0079(18) -0.0019(18)
C45 0.021(2) 0.016(2) 0.014(2) 0.0005(17) 0.0046(18) -0.0033(18)
C46 0.018(2) 0.012(2) 0.016(2) 0.0006(16) 0.0058(17) -0.0039(17)
C47 0.018(2) 0.024(3) 0.021(2) -0.0017(19) 0.0016(19) 0.0039(19)
C48 0.023(3) 0.020(2) 0.029(3) 0.0036(19) 0.005(2) 0.004(2)
C49 0.025(3) 0.038(3) 0.037(3) -0.011(2) -0.003(2) 0.010(2)
C410 0.025(3) 0.026(3) 0.048(3) 0.006(2) 0.015(2) 0.006(2)
N1 0.022(2) 0.018(2) 0.0183(19) 0.0007(15) 0.0062(16) -0.0004(16)
C111 0.025(3) 0.019(3) 0.049(3) -0.007(2) 0.007(2) -0.004(2)
C112 0.051(4) 0.045(4) 0.041(3) -0.018(3) -0.005(3) 0.021(3)
C113 0.049(4) 0.050(4) 0.041(3) 0.002(3) 0.012(3) 0.000(3)
C114 0.053(4) 0.086(5) 0.056(4) 0.050(4) 0.008(3) -0.010(4)
C121 0.025(3) 0.021(2) 0.022(2) 0.0024(19) 0.008(2) -0.004(2)
C122 0.031(3) 0.025(3) 0.033(3) 0.009(2) 0.008(2) 0.000(2)
C123 0.024(3) 0.028(3) 0.042(3) 0.000(2) 0.008(2) 0.000(2)
C124 0.028(3) 0.045(4) 0.059(4) 0.002(3) 0.005(3) 0.002(3)
C131 0.025(3) 0.030(3) 0.016(2) 0.0057(19) 0.0043(19) -0.004(2)
C132 0.038(3) 0.030(3) 0.022(2) 0.000(2) 0.004(2) 0.007(2)
C133 0.039(3) 0.067(4) 0.029(3) -0.016(3) 0.014(3) -0.019(3)
C134 0.030(3) 0.075(5) 0.028(3) -0.014(3) -0.003(2) 0.017(3)
C141 0.022(2) 0.020(2) 0.018(2) 0.0041(18) 0.0029(19) -0.0013(19)
C142 0.023(2) 0.021(2) 0.020(2) 0.0013(18) 0.0051(19) -0.0005(19)
C143 0.022(2) 0.028(3) 0.017(2) -0.0021(19) 0.0048(19) 0.000(2)
C144 0.039(3) 0.029(3) 0.017(2) 0.000(2) 0.006(2) 0.006(2)
N2 0.023(2) 0.023(2) 0.0175(19) 0.0018(15) 0.0000(16) -0.0012(16)
C211 0.023(3) 0.025(3) 0.023(2) 0.0039(19) 0.0023(19) 0.002(2)
C212 0.029(3) 0.028(3) 0.027(3) 0.002(2) 0.002(2) -0.003(2)
C213 0.041(3) 0.024(3) 0.035(3) 0.005(2) 0.013(2) 0.002(2)
C214 0.069(4) 0.024(3) 0.037(3) -0.004(2) 0.004(3) -0.006(3)
C221 0.032(3) 0.028(3) 0.017(2) 0.0011(19) 0.000(2) 0.000(2)
C222 0.059(4) 0.028(3) 0.035(3) 0.002(2) -0.008(3) 0.009(3)
C223 0.052(5) 0.045(5) 0.175(10) 0.033(5) 0.017(5) 0.000(4)
C224 0.078(2) 0.078(2) 0.080(2) 0.0019(10) 0.0182(11) 0.0010(10)
C231 0.029(3) 0.027(3) 0.028(3) -0.003(2) 0.008(2) -0.006(2)
C232 0.035(3) 0.059(4) 0.024(3) -0.002(3) 0.004(2) -0.019(3)
C233 0.057(4) 0.066(4) 0.030(3) -0.011(3) 0.019(3) -0.030(3)
C234 0.047(4) 0.068(4) 0.039(3) -0.007(3) 0.017(3) -0.024(3)
C241 0.029(3) 0.028(3) 0.019(2) 0.000(2) -0.001(2) -0.008(2)
C242 0.030(3) 0.034(3) 0.037(3) -0.004(2) 0.006(2) -0.004(2)
C243 0.031(3) 0.040(3) 0.024(3) 0.002(2) 0.009(2) -0.012(2)
C244 0.039(3) 0.048(4) 0.040(3) 0.012(3) 0.005(3) -0.017(3)
C1 0.048(4) 0.073(5) 0.027(3) -0.021(3) -0.009(3) 0.028(3)
Cl12 0.0548(9) 0.0387(8) 0.0357(7) -0.0023(6) 0.0196(7) -0.0040(7)
Cl11 0.163(2) 0.0364(9) 0.0354(9) 0.0054(7) 0.0158(11) -0.0094(11)

loop_
_atom_type_symbol
_atom_type_description
_atom_type_scat_dispersion_real
_atom_type_scat_dispersion_imag
_atom_type_scat_source
C C 0.0033 0.0016 'International Tables Vol C Tables 4.2.6.8 and 6.1.1.4'
H H 0.0000 0.0000 'International Tables Vol C Tables 4.2.6.8 and 6.1.1.4'
N N 0.0061 0.0033 'International Tables Vol C Tables 4.2.6.8 and 6.1.1.4'
O O 0.0106 0.0060 'International Tables Vol C Tables 4.2.6.8 and 6.1.1.4'
Cl Cl 0.1484 0.1585 'International Tables Vol C Tables 4.2.6.8 and 6.1.1.4'
Mo Mo -1.6832 0.6857 'International Tables Vol C Tables 4.2.6.8 and 6.1.1.4'
Dy Dy -0.1892 4.4098 'International Tables Vol C Tables 4.2.6.8 and 6.1.1.4'

loop_
_geom_angle_atom_site_label_1
_geom_angle_atom_site_label_2
_geom_angle_atom_site_label_3
_geom_angle
_geom_angle_site_symmetry_1
_geom_angle_site_symmetry_3
_geom_angle_publ_flag
O2 Dy1 O4 98.97(11) . . ?
O2 Dy1 O5 143.60(10) . . ?
O4 Dy1 O5 86.72(11) . . ?
O2 Dy1 O6 84.85(10) . . ?
O4 Dy1 O6 146.16(10) . . ?
O5 Dy1 O6 71.80(10) . . ?
O2 Dy1 O8 147.07(10) . . ?
O4 Dy1 O8 87.19(10) . . ?
O5 Dy1 O8 68.60(10) . . ?
O6 Dy1 O8 107.77(10) . . ?
O2 Dy1 O7 88.57(11) . . ?
O4 Dy1 O7 144.54(10) . . ?
O5 Dy1 O7 107.44(10) . . ?
O6 Dy1 O7 68.68(10) . . ?
O8 Dy1 O7 69.28(10) . . ?
O2 Dy1 O3 74.63(10) . . ?
O4 Dy1 O3 78.94(10) . . ?
O5 Dy1 O3 141.32(9) . . ?
O6 Dy1 O3 133.69(10) . . ?
O8 Dy1 O3 74.92(9) . . ?
O7 Dy1 O3 69.72(9) . . ?
O2 Dy1 O1 77.27(10) . . ?
O4 Dy1 O1 78.33(10) . . ?
O5 Dy1 O1 68.70(9) . . ?
O6 Dy1 O1 69.70(9) . . ?
O8 Dy1 O1 135.46(9) . . ?
O7 Dy1 O1 136.96(9) . . ?
O3 Dy1 O1 140.26(9) . . ?
N1N Mo1 O14 99.87(16) . . ?
N1N Mo1 O13 98.49(17) . . ?
O14 Mo1 O13 89.60(14) . . ?
N1N Mo1 O15 99.15(17) . . ?
O14 Mo1 O15 88.54(13) . . ?
O13 Mo1 O15 162.32(13) . . ?
N1N Mo1 O12 97.59(16) . . ?
O14 Mo1 O12 162.54(13) . . ?
O13 Mo1 O12 88.34(13) . . ?
O15 Mo1 O12 88.17(13) . . ?
N1N Mo1 O1C 178.63(16) . . ?
O14 Mo1 O1C 81.44(12) . . ?
O13 Mo1 O1C 81.06(12) . . ?
O15 Mo1 O1C 81.27(12) . . ?
O12 Mo1 O1C 81.11(12) . . ?
O2T Mo2 O5 106.44(15) . . ?
O2T Mo2 O23 103.08(15) . . ?
O5 Mo2 O23 95.83(13) . . ?
O2T Mo2 O25 102.91(15) . . ?
O5 Mo2 O25 94.55(13) . . ?
O23 Mo2 O25 147.91(13) . . ?
O2T Mo2 O12 91.85(14) . . ?
O5 Mo2 O12 161.67(13) . . ?
O23 Mo2 O12 80.92(13) . . ?
O25 Mo2 O12 79.75(12) . . ?
O2T Mo2 O1C 163.41(14) . . ?
O5 Mo2 O1C 90.15(12) . . ?
O23 Mo2 O1C 74.77(12) . . ?
O25 Mo2 O1C 74.92(12) . . ?
O12 Mo2 O1C 71.57(11) . . ?
O3T Mo3 O6 107.03(15) . . ?
O3T Mo3 O23 103.34(15) . . ?
O6 Mo3 O23 95.05(14) . . ?
O3T Mo3 O34 102.01(15) . . ?
O6 Mo3 O34 96.20(13) . . ?
O23 Mo3 O34 147.79(13) . . ?
O3T Mo3 O13 90.82(14) . . ?
O6 Mo3 O13 162.15(13) . . ?
O23 Mo3 O13 80.29(13) . . ?
O34 Mo3 O13 79.80(12) . . ?
O3T Mo3 O1C 162.12(14) . . ?
O6 Mo3 O1C 90.83(12) . . ?
O23 Mo3 O1C 75.10(11) . . ?
O34 Mo3 O1C 74.65(12) . . ?
O13 Mo3 O1C 71.32(11) . . ?
O4T Mo4 O7 107.30(15) . . ?
O4T Mo4 O34 102.52(15) . . ?
O7 Mo4 O34 96.31(14) . . ?
O4T Mo4 O45 101.18(15) . . ?
O7 Mo4 O45 96.06(13) . . ?
O34 Mo4 O45 148.56(13) . . ?
O4T Mo4 O14 90.00(14) . . ?
O7 Mo4 O14 162.70(13) . . ?
O34 Mo4 O14 79.60(12) . . ?
O45 Mo4 O14 80.04(12) . . ?
O4T Mo4 O1C 161.55(14) . . ?
O7 Mo4 O1C 91.13(12) . . ?
O34 Mo4 O1C 75.60(12) . . ?
O45 Mo4 O1C 75.37(12) . . ?
O14 Mo4 O1C 71.57(11) . . ?
O5T Mo5 O8 106.59(14) . . ?
O5T Mo5 O45 102.35(15) . . ?
O8 Mo5 O45 96.57(13) . . ?
O5T Mo5 O25 100.88(15) . . ?
O8 Mo5 O25 96.09(14) . . ?
O45 Mo5 O25 149.05(13) . . ?
O5T Mo5 O15 90.56(14) . . ?
O8 Mo5 O15 162.83(13) . . ?
O45 Mo5 O15 80.03(12) . . ?
O25 Mo5 O15 79.58(13) . . ?
O5T Mo5 O1C 162.13(13) . . ?
O8 Mo5 O1C 91.27(12) . . ?
O45 Mo5 O1C 75.48(12) . . ?
O25 Mo5 O1C 76.12(12) . . ?
O15 Mo5 O1C 71.57(11) . . ?
Mo1 O1C Mo4 101.13(12) . . ?
Mo1 O1C Mo5 101.01(12) . . ?
Mo4 O1C Mo5 88.56(10) . . ?
Mo1 O1C Mo3 100.40(12) . . ?
Mo4 O1C Mo3 88.23(10) . . ?
Mo5 O1C Mo3 158.57(14) . . ?
Mo1 O1C Mo2 99.97(12) . . ?
Mo4 O1C Mo2 158.90(14) . . ?
Mo5 O1C Mo2 87.39(10) . . ?
Mo3 O1C Mo2 88.02(10) . . ?
O1N N1N Mo1 179.2(4) . . ?
C12M O12 Mo1 126.8(3) . . ?
C12M O12 Mo2 122.1(3) . . ?
Mo1 O12 Mo2 107.36(13) . . ?
C13M O13 Mo1 129.2(3) . . ?
C13M O13 Mo3 123.6(3) . . ?
Mo1 O13 Mo3 107.21(13) . . ?
C14M O14 Mo1 126.7(3) . . ?
C14M O14 Mo4 125.8(4) . . ?
Mo1 O14 Mo4 105.86(13) . . ?
C15M O15 Mo1 124.0(3) . . ?
C15M O15 Mo5 121.6(3) . . ?
Mo1 O15 Mo5 106.14(14) . . ?
Mo2 O23 Mo3 116.73(15) . . ?
Mo5 O25 Mo2 115.08(15) . . ?
Mo4 O34 Mo3 114.74(15) . . ?
Mo5 O45 Mo4 114.32(15) . . ?
Mo2 O5 Dy1 137.08(15) . . ?
Mo3 O6 Dy1 136.23(16) . . ?
Mo4 O7 Dy1 135.18(16) . . ?
Mo5 O8 Dy1 135.26(15) . . ?
C11 O1 C1L 111.0(3) . . ?
C11 O1 Dy1 121.0(2) . . ?
C1L O1 Dy1 127.8(2) . . ?
C21 O2 Dy1 170.2(3) . . ?
C31 O3 C3L 111.0(3) . . ?
C31 O3 Dy1 123.1(2) . . ?
C3L O3 Dy1 125.8(2) . . ?
C41 O4 Dy1 165.1(3) . . ?
C26 C12C C12 110.8(3) . . ?
C36 C23C C22 114.3(3) . . ?
C32 C34C C46 111.2(3) . . ?
C42 C41C C16 110.3(3) . . ?
C12 C11 C16 121.2(4) . . ?
C12 C11 O1 119.1(4) . . ?
C16 C11 O1 119.7(4) . . ?
C11 C12 C13 118.2(4) . . ?
C11 C12 C12C 121.2(4) . . ?
C13 C12 C12C 120.5(4) . . ?
C14 C13 C12 122.8(4) . . ?
C13 C14 C15 116.7(4) . . ?
C13 C14 C17 122.4(4) . . ?
C15 C14 C17 120.9(4) . . ?
C16 C15 C14 122.8(4) . . ?
C15 C16 C11 118.1(4) . . ?
C15 C16 C41C 120.6(4) . . ?
C11 C16 C41C 121.3(4) . . ?
C14 C17 C19 112.9(4) . . ?
C14 C17 C110 111.3(4) . . ?
C19 C17 C110 108.2(4) . . ?
C14 C17 C18 107.5(4) . . ?
C19 C17 C18 108.5(4) . . ?
C110 C17 C18 108.3(4) . . ?
O2 C21 C26 120.4(4) . . ?
O2 C21 C22 120.9(4) . . ?
C26 C21 C22 118.7(4) . . ?
C23 C22 C21 119.4(4) . . ?
C23 C22 C23C 122.0(4) . . ?
C21 C22 C23C 118.5(4) . . ?
C22 C23 C24 122.8(4) . . ?
C23 C24 C25 116.6(4) . . ?
C23 C24 C27 124.3(4) . . ?
C25 C24 C27 119.0(4) . . ?
C26 C25 C24 122.8(4) . . ?
C25 C26 C21 119.5(4) . . ?
C25 C26 C12C 120.8(4) . . ?
C21 C26 C12C 119.6(4) . . ?
C28 C27 C29 107.6(4) . . ?
C28 C27 C210 108.3(4) . . ?
C29 C27 C210 109.7(5) . . ?
C28 C27 C24 112.5(4) . . ?
C29 C27 C24 109.2(4) . . ?
C210 C27 C24 109.5(4) . . ?
C32 C31 C36 121.9(4) . . ?
C32 C31 O3 118.7(4) . . ?
C36 C31 O3 119.2(4) . . ?
C31 C32 C33 118.0(4) . . ?
C31 C32 C34C 123.2(4) . . ?
C33 C32 C34C 118.7(4) . . ?
C34 C33 C32 122.8(4) . . ?
C33 C34 C35 116.6(4) . . ?
C33 C34 C37 122.8(4) . . ?
C35 C34 C37 120.5(4) . . ?
C36 C35 C34 122.7(4) . . ?
C35 C36 C31 117.6(4) . . ?
C35 C36 C23C 119.9(4) . . ?
C31 C36 C23C 122.6(4) . . ?
C34 C37 C310 111.8(4) . . ?
C34 C37 C38 110.1(4) . . ?
C310 C37 C38 108.4(4) . . ?
C34 C37 C39 109.2(4) . . ?
C310 C37 C39 108.3(4) . . ?
C38 C37 C39 109.0(4) . . ?
O4 C41 C46 121.4(4) . . ?
O4 C41 C42 120.4(4) . . ?
C46 C41 C42 118.2(4) . . ?
C43 C42 C41 119.4(4) . . ?
C43 C42 C41C 120.7(4) . . ?
C41 C42 C41C 119.7(4) . . ?
C42 C43 C44 123.4(4) . . ?
C45 C44 C43 116.0(4) . . ?
C45 C44 C47 124.2(4) . . ?
C43 C44 C47 119.6(4) . . ?
C46 C45 C44 122.9(4) . . ?
C45 C46 C41 120.1(4) . . ?
C45 C46 C34C 120.9(4) . . ?
C41 C46 C34C 118.9(4) . . ?
C49 C47 C48 108.1(4) . . ?
C49 C47 C410 108.7(4) . . ?
C48 C47 C410 108.0(4) . . ?
C49 C47 C44 112.2(4) . . ?
C48 C47 C44 110.9(4) . . ?
C410 C47 C44 108.7(4) . . ?
C141 N1 C111 110.6(4) . . ?
C141 N1 C121 106.0(3) . . ?
C111 N1 C121 111.0(4) . . ?
C141 N1 C131 110.9(3) . . ?
C111 N1 C131 107.8(4) . . ?
C121 N1 C131 110.6(3) . . ?
N1 C111 C112 114.5(4) . . ?
C113 C112 C111 116.1(6) . . ?
C114 C113 C112 113.1(6) . . ?
C122 C121 N1 116.0(4) . . ?
C121 C122 C123 109.3(4) . . ?
C124 C123 C122 113.2(4) . . ?
C132 C131 N1 114.5(4) . . ?
C133 C132 C131 112.4(4) . . ?
C132 C133 C134 111.4(5) . . ?
N1 C141 C142 116.3(4) . . ?
C143 C142 C141 110.3(4) . . ?
C144 C143 C142 114.6(4) . . ?
C231 N2 C211 111.3(4) . . ?
C231 N2 C241 109.2(4) . . ?
C211 N2 C241 108.5(4) . . ?
C231 N2 C221 108.6(4) . . ?
C211 N2 C221 108.7(3) . . ?
C241 N2 C221 110.4(4) . . ?
C212 C211 N2 116.3(4) . . ?
C211 C212 C213 110.2(4) . . ?
C212 C213 C214 112.1(4) . . ?
C222 C221 N2 115.4(4) . . ?
C223 C222 C221 117.3(6) . . ?
C222 C223 C224 116.3(6) . . ?
C232 C231 N2 116.3(4) . . ?
C231 C232 C233 111.2(5) . . ?
C234 C233 C232 113.8(5) . . ?
C242 C241 N2 116.6(4) . . ?
C241 C242 C243 110.4(4) . . ?
C244 C243 C242 112.4(4) . . ?
Cl12 C1 Cl11 112.3(3) . . ?

loop_
_geom_bond_atom_site_label_1
_geom_bond_atom_site_label_2
_geom_bond_distance
_geom_bond_site_symmetry_2
_geom_bond_publ_flag
Dy1 O2 2.117(3) . ?
Dy1 O4 2.136(3) . ?
Dy1 O5 2.432(3) . ?
Dy1 O6 2.459(3) . ?
Dy1 O8 2.476(3) . ?
Dy1 O7 2.508(3) . ?
Dy1 O3 2.534(3) . ?
Dy1 O1 2.561(3) . ?
Mo1 N1N 1.768(4) . ?
Mo1 O14 1.992(3) . ?
Mo1 O13 1.997(3) . ?
Mo1 O15 2.003(3) . ?
Mo1 O12 2.016(3) . ?
Mo1 O1C 2.117(3) . ?
Mo2 O2T 1.703(3) . ?
Mo2 O5 1.742(3) . ?
Mo2 O23 1.908(3) . ?
Mo2 O25 1.919(3) . ?
Mo2 O12 2.237(3) . ?
Mo2 O1C 2.357(3) . ?
Mo3 O3T 1.705(3) . ?
Mo3 O6 1.734(3) . ?
Mo3 O23 1.920(3) . ?
Mo3 O34 1.922(3) . ?
Mo3 O13 2.252(3) . ?
Mo3 O1C 2.335(3) . ?
Mo4 O4T 1.705(3) . ?
Mo4 O7 1.736(3) . ?
Mo4 O34 1.912(3) . ?
Mo4 O45 1.931(3) . ?
Mo4 O14 2.283(3) . ?
Mo4 O1C 2.303(3) . ?
Mo5 O5T 1.700(3) . ?
Mo5 O8 1.745(3) . ?
Mo5 O45 1.907(3) . ?
Mo5 O25 1.908(3) . ?
Mo5 O15 2.274(3) . ?
Mo5 O1C 2.316(3) . ?
N1N O1N 1.204(5) . ?
O12 C12M 1.394(6) . ?
O13 C13M 1.395(6) . ?
O14 C14M 1.368(6) . ?
O15 C15M 1.425(6) . ?
O1 C11 1.401(5) . ?
O1 C1L 1.433(5) . ?
O2 C21 1.321(5) . ?
O3 C31 1.412(5) . ?
O3 C3L 1.434(5) . ?
O4 C41 1.329(5) . ?
C12C C26 1.509(6) . ?
C12C C12 1.516(6) . ?
C23C C36 1.517(6) . ?
C23C C22 1.525(6) . ?
C34C C32 1.518(6) . ?
C34C C46 1.520(6) . ?
C41C C42 1.514(6) . ?
C41C C16 1.517(6) . ?
C11 C12 1.391(6) . ?
C11 C16 1.396(6) . ?
C12 C13 1.392(6) . ?
C13 C14 1.387(6) . ?
C14 C15 1.397(6) . ?
C14 C17 1.531(6) . ?
C15 C16 1.386(6) . ?
C17 C19 1.533(7) . ?
C17 C110 1.537(6) . ?
C17 C18 1.539(6) . ?
C21 C26 1.412(6) . ?
C21 C22 1.412(6) . ?
C22 C23 1.387(6) . ?
C23 C24 1.394(6) . ?
C24 C25 1.396(6) . ?
C24 C27 1.531(6) . ?
C25 C26 1.385(6) . ?
C27 C28 1.520(6) . ?
C27 C29 1.529(7) . ?
C27 C210 1.530(7) . ?
C31 C32 1.385(6) . ?
C31 C36 1.396(6) . ?
C32 C33 1.396(6) . ?
C33 C34 1.386(6) . ?
C34 C35 1.407(6) . ?
C34 C37 1.530(6) . ?
C35 C36 1.391(6) . ?
C37 C310 1.533(6) . ?
C37 C38 1.536(6) . ?
C37 C39 1.543(7) . ?
C41 C46 1.402(6) . ?
C41 C42 1.422(6) . ?
C42 C43 1.380(6) . ?
C43 C44 1.400(6) . ?
C44 C45 1.392(6) . ?
C44 C47 1.538(6) . ?
C45 C46 1.388(6) . ?
C47 C49 1.524(6) . ?
C47 C48 1.531(6) . ?
C47 C410 1.537(7) . ?
N1 C141 1.514(6) . ?
N1 C111 1.515(6) . ?
N1 C121 1.519(6) . ?
N1 C131 1.524(5) . ?
C111 C112 1.529(8) . ?
C112 C113 1.498(8) . ?
C113 C114 1.446(8) . ?
C121 C122 1.513(7) . ?
C122 C123 1.525(7) . ?
C123 C124 1.515(7) . ?
C131 C132 1.518(7) . ?
C132 C133 1.501(7) . ?
C133 C134 1.523(8) . ?
C141 C142 1.528(6) . ?
C142 C143 1.525(6) . ?
C143 C144 1.517(7) . ?
N2 C231 1.516(6) . ?
N2 C211 1.517(6) . ?
N2 C241 1.519(6) . ?
N2 C221 1.528(6) . ?
C211 C212 1.516(7) . ?
C212 C213 1.522(7) . ?
C213 C214 1.523(7) . ?
C221 C222 1.521(7) . ?
C222 C223 1.409(9) . ?
C223 C224 1.523(10) . ?
C231 C232 1.508(7) . ?
C232 C233 1.518(8) . ?
C233 C234 1.506(8) . ?
C241 C242 1.517(7) . ?
C242 C243 1.533(7) . ?
C243 C244 1.514(8) . ?
C1 Cl12 1.729(6) . ?
C1 Cl11 1.755(8) . ?
